data_1535710
loop_
_publ_author_name
'Muktha, B.'
'Madras, G.'
'Priya, M.H.'
'Row, T.N.G.'

_publ_section_title
;
 Synthesis, structure and photocatalysis in a new structural variant of
 the Aurivillius phase: Li Bi4 M3 O14 (M = Nb, Ta)
;
_journal_name_full 'J. Phys. Chem. B'
_journal_page_first 11442
_journal_page_last 11449
_journal_volume 109
_journal_year 2005
_chemical_formula_sum 'Bi4 Li O14 Ta3'
_chemical_name_systematic 'Li Bi4 Ta3 O14'
_space_group_IT_number 15
_symmetry_space_group_name_Hall '-C 2yc'
_symmetry_space_group_name_H-M 'C 1 2/c 1'
_cell_angle_alpha 90
_cell_angle_beta 101.477
_cell_angle_gamma 90
_cell_formula_units_Z 4
_cell_length_a 13.016
_cell_length_b 7.5832
_cell_length_c 12.226
_cell_volume 1182.613
_citation_journal_id_ASTM JPCBFK
_cod_data_source_file Muktha_JPCBFK_2005_1952.cif
_cod_data_source_block Bi4Li1O14Ta3
_cod_original_formula_sum 'Bi4 Li1 O14 Ta3'
_cod_database_code 1535710

loop_
_symmetry_equiv_pos_as_xyz
x,y,z
-x,y,-z+1/2
-x,-y,-z
x,-y,z-1/2
x+1/2,y+1/2,z
-x+1/2,y+1/2,-z+1/2
-x+1/2,-y+1/2,-z
x+1/2,-y+1/2,z-1/2

loop_
_atom_site_label
_atom_site_type_symbol
_atom_site_fract_x
_atom_site_fract_y
_atom_site_fract_z
_atom_site_occupancy
_atom_site_U_iso_or_equiv
O4 O-2 0.2012 0.352 0.0901 1 0.0
Bi2 Bi+3 0.11585 0.60991 0.00659 1 0.0
O2 O-2 0.1062 0.333 0.2794 1 0.0
Bi1 Bi+3 0.11775 0.138 -0.01977 1 0.0
Ta1 Ta+5 0.25056 0.38651 0.25758 1 0.0
O5 O-2 0.2907 0.443 0.4117 1 0.0
O3 O-2 0.0008 0.1424 0.4128 1 0.0
O6 O-2 -0.0183 0.585 0.0882 1 0.0
O1 O-2 0.2977 0.1432 0.2804 1 0.0
O7 O-2 0.3898 0.465 0.232 1 0.0
Ta2 Ta+5 0 0.13954 0.25 1 0.0

_cod_duplicate_entry 1517070
